data_1518531
loop_
_publ_author_name
'Mori, Hirotaka'
'Suzuki, Masaaki'
'Kim, Woojae'
'Lim, Jong Min'
'Kim, Dongho'
'Osuka, Atsuhiro'

_publ_section_title
;
 5,20-Bis(\a-oligothienyl)-substituted [26]hexaphyrins possessing
 electronic circuits strongly perturbed by meso-oligothienyl substituents
;
_journal_issue 3
_journal_name_full 'Chem. Sci.'
_journal_page_first 1696
_journal_paper_doi 10.1039/C4SC03394A
_journal_volume 6
_journal_year 2015
_chemical_formula_moiety 'C78 H28 F20 N6 S6, 0.51(C7 H16), C7, 1.89(C H2 Cl2) '
_chemical_formula_sum 'C87.05 H40.13 Cl3.96 F20 N6 S6'
_chemical_formula_weight 1882.68
_chemical_name_systematic
; 
 ? 
;
_space_group_IT_number 15
_symmetry_cell_setting monoclinic
_symmetry_Int_Tables_number 15
_symmetry_space_group_name_Hall '-C 2yc'
_symmetry_space_group_name_H-M 'C 1 2/c 1'
_atom_sites_solution_hydrogens geom
_atom_sites_solution_primary direct
_atom_sites_solution_secondary difmap
_audit_creation_method SHELXL-97
_audit_update_record
;
2014-09-24 deposited with the CCDC.
2014-12-10 downloaded from the CCDC.
;
_cell_angle_alpha 90.00
_cell_angle_beta 131.613(5)
_cell_angle_gamma 90.00
_cell_formula_units_Z 8
_cell_length_a 49.998(16)
_cell_length_b 12.402(3)
_cell_length_c 35.242(11)
_cell_measurement_reflns_used 8057
_cell_measurement_temperature 93(2)
_cell_measurement_theta_max 68.2
_cell_measurement_theta_min 25.2
_cell_volume 16338(8)
_computing_structure_refinement 'SHELXL-97 (Sheldrick, 1997)'
_computing_structure_solution 'SHELXS-97 (Sheldrick, 1990)'
_diffrn_ambient_temperature 93(2)
_diffrn_detector_area_resol_mean 5.8140
_diffrn_measured_fraction_theta_full 0.985
_diffrn_measured_fraction_theta_max 0.985
_diffrn_measurement_device_type 'Rigaku XtaLAB P200'
_diffrn_measurement_method \w
_diffrn_radiation_monochromator graphite
_diffrn_radiation_source 'fine-focus sealed tube'
_diffrn_radiation_type CuK\a
_diffrn_radiation_wavelength 1.54187
_diffrn_reflns_av_R_equivalents 0.0547
_diffrn_reflns_av_sigmaI/netI 0.0426
_diffrn_reflns_limit_h_max 59
_diffrn_reflns_limit_h_min -57
_diffrn_reflns_limit_k_max 13
_diffrn_reflns_limit_k_min -14
_diffrn_reflns_limit_l_max 41
_diffrn_reflns_limit_l_min -39
_diffrn_reflns_number 51126
_diffrn_reflns_theta_full 66.00
_diffrn_reflns_theta_max 66.00
_diffrn_reflns_theta_min 6.72
_exptl_absorpt_coefficient_mu 3.592
_exptl_absorpt_correction_T_max 0.8408
_exptl_absorpt_correction_T_min 0.3275
_exptl_absorpt_correction_type multi-scan
_exptl_absorpt_process_details 'REQAB (Rigaku, 1998)'
_exptl_crystal_colour Brown
_exptl_crystal_density_diffrn 1.531
_exptl_crystal_density_method 'not measured'
_exptl_crystal_description Prism
_exptl_crystal_F_000 7582
_exptl_crystal_size_max 0.40
_exptl_crystal_size_mid 0.20
_exptl_crystal_size_min 0.05
_refine_diff_density_max 1.399
_refine_diff_density_min -1.313
_refine_diff_density_rms 0.107
_refine_ls_extinction_method none
_refine_ls_goodness_of_fit_ref 1.034
_refine_ls_hydrogen_treatment constr
_refine_ls_matrix_type full
_refine_ls_number_parameters 1182
_refine_ls_number_reflns 14008
_refine_ls_number_restraints 259
_refine_ls_restrained_S_all 1.033
_refine_ls_R_factor_all 0.0881
_refine_ls_R_factor_gt 0.0850
_refine_ls_shift/su_max 0.000
_refine_ls_shift/su_mean 0.000
_refine_ls_structure_factor_coef Fsqd
_refine_ls_weighting_details 'calc w=1/[\s^2^(Fo^2^)+(0.1218P)^2^+116.5793P] where P=(Fo^2^+2Fc^2^)/3'
_refine_ls_weighting_scheme calc
_refine_ls_wR_factor_gt 0.2267
_refine_ls_wR_factor_ref 0.2299
_reflns_number_gt 13144
_reflns_number_total 14008
_reflns_threshold_expression >2sigma(I)
_cod_data_source_file c4sc03394a2.cif
_cod_data_source_block 40127hm
_cod_depositor_comments 'Adding full bibliography for 1518530--1518532.cif.'
_cod_original_sg_symbol_H-M 'C 2/c'
_cod_database_code 1518531

loop_
_symmetry_equiv_pos_as_xyz
'x, y, z'
'-x, y, -z+1/2'
'x+1/2, y+1/2, z'
'-x+1/2, y+1/2, -z+1/2'
'-x, -y, -z'
'x, -y, z-1/2'
'-x+1/2, -y+1/2, -z'
'x+1/2, -y+1/2, z-1/2'

loop_
_atom_site_label
_atom_site_type_symbol
_atom_site_fract_x
_atom_site_fract_y
_atom_site_fract_z
_atom_site_U_iso_or_equiv
_atom_site_adp_type
_atom_site_occupancy
_atom_site_symmetry_multiplicity
_atom_site_calc_flag
_atom_site_refinement_flags
_atom_site_disorder_assembly
_atom_site_disorder_group
C1 C 0.14215(11) 0.0572(3) 0.65732(16) 0.0246(8) Uani 1 1 d . . .
C2 C 0.11714(12) -0.0190(3) 0.61719(17) 0.0281(9) Uani 1 1 d . . .
H1 H 0.1080 -0.0825 0.6201 0.034 Uiso 1 1 calc R . .
C3 C 0.10951(12) 0.0181(3) 0.57501(17) 0.0282(9) Uani 1 1 d . . .
H2 H 0.0935 -0.0132 0.5421 0.034 Uiso 1 1 calc R . .
C4 C 0.13073(11) 0.1165(3) 0.58980(16) 0.0232(8) Uani 1 1 d . . .
C5 C 0.13148(11) 0.1796(3) 0.55515(15) 0.0233(8) Uani 1 1 d . . .
C6 C 0.09942(11) 0.1953(3) 0.50524(16) 0.0238(8) Uani 1 1 d . . .
C7 C 0.06297(12) 0.1633(3) 0.48088(16) 0.0270(9) Uani 1 1 d . . .
H3 H 0.0559 0.1228 0.4958 0.032 Uiso 1 1 calc R . .
C8 C 0.04146(12) 0.2023(4) 0.43327(17) 0.0306(9) Uani 1 1 d . . .
H4 H 0.0163 0.1934 0.4077 0.037 Uiso 1 1 calc R . .
C9 C 0.06442(11) 0.2608(3) 0.42872(15) 0.0265(9) Uani 1 1 d . . .
C10 C 0.05284(12) 0.3256(4) 0.38654(15) 0.0286(9) Uani 1 1 d . . .
C11 C 0.07449(12) 0.4042(4) 0.39071(16) 0.0294(9) Uani 1 1 d . . .
C12 C 0.06958(13) 0.4682(4) 0.35196(17) 0.0338(10) Uani 1 1 d . . .
H5 H 0.0492 0.4660 0.3167 0.041 Uiso 1 1 calc R . .
C13 C 0.09859(12) 0.5313(4) 0.37420(16) 0.0311(10) Uani 1 1 d . . .
H6 H 0.1024 0.5794 0.3572 0.037 Uiso 1 1 calc R . .
C14 C 0.12292(11) 0.5131(3) 0.42855(15) 0.0242(8) Uani 1 1 d . . .
C15 C 0.15532(11) 0.5613(3) 0.46776(15) 0.0227(8) Uani 1 1 d . . .
C16 C 0.17169(11) 0.5511(3) 0.51964(15) 0.0212(8) Uani 1 1 d . . .
C17 C 0.20922(11) 0.5667(3) 0.56410(15) 0.0234(8) Uani 1 1 d . . .
H7 H 0.2275 0.5897 0.5645 0.028 Uiso 1 1 calc R . .
C18 C 0.21304(11) 0.5420(3) 0.60496(15) 0.0234(8) Uani 1 1 d . . .
H8 H 0.2345 0.5428 0.6396 0.028 Uiso 1 1 calc R . .
C19 C 0.17723(10) 0.5137(3) 0.58478(15) 0.0207(8) Uani 1 1 d . . .
C20 C 0.16718(10) 0.4767(3) 0.61160(14) 0.0189(7) Uani 1 1 d . . .
C21 C 0.19408(10) 0.4762(3) 0.66694(15) 0.0207(8) Uani 1 1 d . . .
C22 C 0.22180(11) 0.5603(3) 0.69909(15) 0.0246(8) Uani 1 1 d . . .
H9 H 0.2265 0.6206 0.6876 0.030 Uiso 1 1 calc R . .
C23 C 0.23904(11) 0.5344(3) 0.74756(15) 0.0259(9) Uani 1 1 d . . .
H10 H 0.2581 0.5732 0.7770 0.031 Uiso 1 1 calc R . .
C24 C 0.22282(11) 0.4356(3) 0.74613(15) 0.0222(8) Uani 1 1 d . . .
C25 C 0.23076(11) 0.3792(3) 0.78600(15) 0.0225(8) Uani 1 1 d . . .
C26 C 0.21382(11) 0.2800(3) 0.78101(15) 0.0221(8) Uani 1 1 d . . .
C27 C 0.21736(11) 0.2230(3) 0.81913(15) 0.0241(8) Uani 1 1 d . . .
H11 H 0.2317 0.2434 0.8537 0.029 Uiso 1 1 calc R . .
C28 C 0.19601(11) 0.1325(3) 0.79642(16) 0.0261(9) Uani 1 1 d . . .
H12 H 0.1928 0.0796 0.8126 0.031 Uiso 1 1 calc R . .
C29 C 0.17982(11) 0.1321(3) 0.74516(16) 0.0234(8) Uani 1 1 d . . .
C30 C 0.15606(11) 0.0553(3) 0.70634(16) 0.0245(8) Uani 1 1 d . . .
C31 C 0.16576(11) 0.2189(3) 0.57315(15) 0.0219(8) Uani 1 1 d . . .
C32 C 0.19811(11) 0.2228(3) 0.62259(15) 0.0233(8) Uani 1 1 d . . .
H13 H 0.2007 0.2026 0.6509 0.028 Uiso 1 1 calc R . .
C33 C 0.22671(11) 0.2593(3) 0.62711(16) 0.0252(8) Uani 1 1 d . . .
H14 H 0.2505 0.2663 0.6586 0.030 Uiso 1 1 calc R . .
C34 C 0.21661(11) 0.2838(3) 0.58084(16) 0.0239(8) Uani 1 1 d . . .
C35 C 0.23833(11) 0.3227(3) 0.57011(16) 0.0243(8) Uani 1 1 d . . .
C36 C 0.22874(12) 0.3414(3) 0.52416(16) 0.0263(9) Uani 1 1 d . . .
H15 H 0.2053 0.3298 0.4925 0.032 Uiso 1 1 calc R . .
C37 C 0.25753(12) 0.3799(3) 0.52866(16) 0.0273(9) Uani 1 1 d . . .
H16 H 0.2552 0.3963 0.5003 0.033 Uiso 1 1 calc R . .
C38 C 0.28862(12) 0.3910(4) 0.57740(17) 0.0303(9) Uani 1 1 d . . .
C39 C 0.32381(12) 0.4268(4) 0.59717(18) 0.0352(10) Uani 1 1 d . . .
C40 C 0.33923(13) 0.4030(5) 0.5764(2) 0.0433(12) Uani 1 1 d . . .
H23 H 0.3284 0.3599 0.5471 0.052 Uiso 1 1 calc R . .
C41 C 0.37383(15) 0.4532(6) 0.6061(3) 0.0605(18) Uani 1 1 d . . .
H24 H 0.3886 0.4465 0.5982 0.073 Uiso 1 1 calc R . .
C42 C 0.38346(15) 0.5109(6) 0.6461(2) 0.0600(18) Uani 1 1 d . . .
H25 H 0.4054 0.5488 0.6692 0.072 Uiso 1 1 calc R . .
C49 C 0.17383(10) 0.6280(3) 0.45611(14) 0.0213(8) Uani 1 1 d . . .
C50 C 0.18121(12) 0.5907(3) 0.42659(16) 0.0261(9) Uani 1 1 d . . .
C51 C 0.19883(13) 0.6530(4) 0.41660(18) 0.0328(10) Uani 1 1 d . . .
C52 C 0.20961(12) 0.7562(4) 0.43643(17) 0.0305(9) Uani 1 1 d . . .
C53 C 0.20367(12) 0.7953(3) 0.46667(16) 0.0281(9) Uani 1 1 d . . .
C54 C 0.18565(11) 0.7320(3) 0.47554(15) 0.0238(8) Uani 1 1 d . . .
C55 C 0.25865(11) 0.4186(3) 0.83912(15) 0.0219(8) Uani 1 1 d . . .
C56 C 0.29432(11) 0.3832(3) 0.86970(16) 0.0255(8) Uani 1 1 d . . .
C57 C 0.31955(11) 0.4092(4) 0.92025(16) 0.0282(9) Uani 1 1 d . . .
C58 C 0.31057(12) 0.4711(3) 0.94268(16) 0.0286(9) Uani 1 1 d . . .
C59 C 0.27539(12) 0.5062(3) 0.91369(16) 0.0269(9) Uani 1 1 d . . .
C60 C 0.25046(11) 0.4807(3) 0.86311(16) 0.0241(8) Uani 1 1 d . . .
C61 C 0.14564(12) -0.0372(3) 0.72196(16) 0.0268(9) Uani 1 1 d . . .
C62 C 0.16619(12) -0.1294(4) 0.74436(16) 0.0314(9) Uani 1 1 d . . .
C63 C 0.15643(14) -0.2151(4) 0.75785(17) 0.0371(11) Uani 1 1 d . . .
C64 C 0.12515(17) -0.2105(4) 0.7484(2) 0.0454(13) Uani 1 1 d . . .
C65 C 0.10428(18) -0.1191(5) 0.7270(3) 0.0539(15) Uani 1 1 d . . .
C66 C 0.11452(16) -0.0333(4) 0.7143(2) 0.0437(12) Uani 1 1 d . . .
C67 C 0.13087(11) 0.4448(3) 0.58560(15) 0.0218(8) Uani 1 1 d . . .
C68 C 0.11797(11) 0.3967(3) 0.60632(16) 0.0245(8) Uani 1 1 d . . .
H17 H 0.1330 0.3765 0.6410 0.029 Uiso 1 1 calc R . .
C69 C 0.08093(11) 0.3808(3) 0.57153(16) 0.0274(9) Uani 1 1 d . . .
H18 H 0.0684 0.3472 0.5800 0.033 Uiso 1 1 calc R . .
C70 C 0.06450(11) 0.4188(3) 0.52389(16) 0.0250(8) Uani 1 1 d . . .
C71 C 0.02684(11) 0.4198(4) 0.47907(17) 0.0284(9) Uani 1 1 d . . .
C72 C 0.00996(13) 0.4674(4) 0.43299(18) 0.0391(11) Uani 1 1 d . . .
H19 H 0.0221 0.5065 0.4252 0.047 Uiso 1 1 calc R . .
C73 C -0.02760(14) 0.4520(5) 0.3982(2) 0.0454(12) Uani 1 1 d . A .
H20 H -0.0432 0.4792 0.3645 0.055 Uiso 1 1 calc R . .
C74 C -0.03913(12) 0.3945(4) 0.4179(2) 0.0393(11) Uani 1 1 d . . .
C43 C 0.01573(6) 0.3065(2) 0.33524(8) 0.0339(11) Uani 1 1 d G . .
C44 C 0.00718(7) 0.2053(2) 0.31285(11) 0.0383(12) Uani 1 1 d G . .
C45 C -0.02642(9) 0.1869(2) 0.26559(11) 0.0478(14) Uani 1 1 d G . .
C46 C -0.05147(7) 0.2696(3) 0.24072(9) 0.0482(14) Uani 1 1 d G . .
C47 C -0.04292(7) 0.3708(3) 0.26311(11) 0.0488(14) Uani 1 1 d G . .
C48 C -0.00932(8) 0.3893(2) 0.31037(11) 0.0403(12) Uani 1 1 d G . .
F1 F 0.03046(8) 0.1246(3) 0.33559(11) 0.0448(7) Uani 1 1 d . . .
F2 F -0.03452(9) 0.0894(3) 0.24420(12) 0.0585(9) Uani 1 1 d . . .
F3 F -0.08372(9) 0.2524(4) 0.19521(11) 0.0673(11) Uani 1 1 d . . .
F4 F -0.06741(9) 0.4488(3) 0.24029(12) 0.0640(10) Uani 1 1 d . . .
F5 F -0.00254(8) 0.4868(3) 0.33042(11) 0.0489(8) Uani 1 1 d . . .
F6 F 0.17203(8) 0.4898(2) 0.40776(11) 0.0391(6) Uani 1 1 d . . .
F7 F 0.20562(9) 0.6150(3) 0.38831(12) 0.0459(7) Uani 1 1 d . . .
F8 F 0.22679(8) 0.8168(2) 0.42666(11) 0.0445(7) Uani 1 1 d . . .
F9 F 0.21540(8) 0.8928(2) 0.48783(10) 0.0388(6) Uani 1 1 d . . .
F10 F 0.17977(7) 0.77364(19) 0.50476(10) 0.0323(6) Uani 1 1 d . . .
F11 F 0.30357(7) 0.3210(2) 0.84899(9) 0.0339(6) Uani 1 1 d . . .
F12 F 0.35328(7) 0.3710(2) 0.94889(10) 0.0388(6) Uani 1 1 d . . .
F13 F 0.33491(7) 0.4945(2) 0.99188(9) 0.0362(6) Uani 1 1 d . . .
F14 F 0.26595(8) 0.5632(2) 0.93568(10) 0.0356(6) Uani 1 1 d . . .
F15 F 0.21665(7) 0.5153(2) 0.83544(10) 0.0322(6) Uani 1 1 d . . .
F16 F 0.19659(7) -0.1371(2) 0.75293(12) 0.0456(7) Uani 1 1 d . . .
F17 F 0.17658(9) -0.3028(2) 0.77904(12) 0.0539(9) Uani 1 1 d . . .
F18 F 0.11501(11) -0.2943(3) 0.76050(15) 0.0662(10) Uani 1 1 d . . .
F19 F 0.07405(14) -0.1133(3) 0.7190(2) 0.0929(16) Uani 1 1 d . . .
F20 F 0.09427(11) 0.0549(3) 0.69448(19) 0.0727(12) Uani 1 1 d . . .
N1 N 0.15026(9) 0.1387(3) 0.63859(13) 0.0228(7) Uani 1 1 d . . .
N2 N 0.09871(9) 0.2546(3) 0.47164(13) 0.0248(7) Uani 1 1 d . . .
N3 N 0.10669(9) 0.4367(3) 0.43578(13) 0.0248(7) Uani 1 1 d . . .
H21 H 0.1159 0.4117 0.4657 0.030 Uiso 1 1 calc R . .
N4 N 0.15312(9) 0.5204(3) 0.53315(12) 0.0221(7) Uani 1 1 d . . .
N5 N 0.19548(9) 0.4026(3) 0.69574(12) 0.0215(7) Uani 1 1 d . . .
N6 N 0.19103(9) 0.2232(3) 0.73691(13) 0.0220(7) Uani 1 1 d . . .
H22 H 0.1845 0.2419 0.7077 0.026 Uiso 1 1 calc R . .
S1 S 0.17129(3) 0.26303(8) 0.53177(4) 0.0228(2) Uani 1 1 d . . .
S2 S 0.28301(3) 0.35390(10) 0.61929(4) 0.0324(3) Uani 1 1 d . . .
S3 S 0.35126(4) 0.50744(14) 0.65033(5) 0.0525(4) Uani 1 1 d . . .
S4 S 0.09523(3) 0.47232(8) 0.52143(4) 0.0229(2) Uani 1 1 d . . .
S5 S -0.00364(3) 0.35633(9) 0.47976(5) 0.0344(3) Uani 1 1 d . A .
S6 S -0.11142(5) 0.3993(2) 0.33219(9) 0.0501(8) Uani 0.791(8) 1 d PU A 1
C75 C -0.0763(4) 0.3656(15) 0.3918(3) 0.042(2) Uani 0.791(8) 1 d PDU A 1
C76 C -0.0885(3) 0.3128(8) 0.4136(4) 0.034(2) Uani 0.791(8) 1 d PU A 1
H26 H -0.0730 0.2864 0.4474 0.040 Uiso 0.791(8) 1 calc PR A 1
C77 C -0.1264(2) 0.3035(8) 0.3794(4) 0.049(2) Uani 0.791(8) 1 d PU A 1
H27 H -0.1392 0.2713 0.3878 0.059 Uiso 0.791(8) 1 calc PR A 1
C78 C -0.1412(2) 0.3442(8) 0.3358(4) 0.055(3) Uani 0.791(8) 1 d PU A 1
H28 H -0.1663 0.3437 0.3080 0.066 Uiso 0.791(8) 1 calc PR A 1
S6A S -0.0808(4) 0.2952(13) 0.4338(7) 0.074(4) Uani 0.209(8) 1 d PDU A 2
C75A C -0.0726(16) 0.363(6) 0.4046(17) 0.042(2) Uani 0.21 1 d PDU A 2
C77A C -0.1303(12) 0.329(3) 0.3492(19) 0.075(11) Uani 0.209(8) 1 d PDU A 2
H29 H -0.1548 0.3275 0.3190 0.090 Uiso 0.209(8) 1 calc PR A 2
C78A C -0.1158(18) 0.289(3) 0.3957(18) 0.078(11) Uani 0.209(8) 1 d PDU A 2
H30 H -0.1306 0.2576 0.4005 0.094 Uiso 0.209(8) 1 calc PR A 2
C76A C -0.1011(11) 0.373(2) 0.3554(14) 0.053(7) Uani 0.209(8) 1 d PDU A 2
H31 H -0.1020 0.4037 0.3298 0.063 Uiso 0.209(8) 1 calc PR A 2
C107 C 0.0836(3) 0.2846(10) 0.9474(5) 0.038(3) Uiso 0.492(5) 1 d P B 1
H43 H 0.1064 0.3059 0.9810 0.046 Uiso 0.492(5) 1 calc PR B 1
H44 H 0.0725 0.3504 0.9263 0.046 Uiso 0.492(5) 1 calc PR B 1
Cl3 Cl 0.09302(10) 0.1909(3) 0.91790(14) 0.0615(10) Uani 0.492(5) 1 d P B 1
Cl4 Cl 0.05637(13) 0.2339(4) 0.95503(18) 0.0812(14) Uani 0.492(5) 1 d P B 1
C108 C -0.0154(6) 0.0366(16) 0.9121(8) 0.093(5) Uiso 0.492(5) 1 d P B 1
H32 H 0.0109 0.0304 0.9351 0.112 Uiso 0.492(5) 1 calc PR B 1
H33 H -0.0250 0.0563 0.8778 0.112 Uiso 0.492(5) 1 calc PR B 1
Cl5 Cl -0.03484(9) -0.0900(3) 0.90989(16) 0.0680(12) Uani 0.492(5) 1 d P B 1
Cl6 Cl -0.0273(4) 0.1338(7) 0.9346(5) 0.218(6) Uani 0.492(5) 1 d P B 1
C204 C 0.0174(6) 0.221(3) 0.9019(10) 0.164(7) Uani 0.508(5) 1 d PDU B 2
H45 H 0.0085 0.1796 0.8715 0.197 Uiso 0.508(5) 1 calc PR B 2
H46 H 0.0149 0.2988 0.8932 0.197 Uiso 0.508(5) 1 calc PR B 2
C205 C -0.0070(6) 0.197(2) 0.9135(11) 0.153(7) Uani 0.508(5) 1 d PDU B 2
H47 H -0.0310 0.1754 0.8818 0.183 Uiso 0.508(5) 1 calc PR B 2
H48 H -0.0097 0.2627 0.9265 0.183 Uiso 0.508(5) 1 calc PR B 2
C202 C 0.0804(8) 0.271(3) 0.9365(12) 0.141(8) Uani 0.508(5) 1 d PDU B 2
H49 H 0.0692 0.3426 0.9230 0.169 Uiso 0.508(5) 1 calc PR B 2
H50 H 0.1052 0.2802 0.9691 0.169 Uiso 0.508(5) 1 calc PR B 2
C201 C 0.0800(11) 0.207(3) 0.8966(15) 0.172(11) Uani 0.508(5) 1 d PDU B 2
H51 H 0.0973 0.2394 0.8955 0.259 Uiso 0.508(5) 1 calc PR B 2
H52 H 0.0560 0.2101 0.8629 0.259 Uiso 0.508(5) 1 calc PR B 2
H53 H 0.0865 0.1310 0.9072 0.259 Uiso 0.508(5) 1 calc PR B 2
C203 C 0.0573(7) 0.197(3) 0.9445(12) 0.167(8) Uani 0.508(5) 1 d PDU B 2
H54 H 0.0619 0.1194 0.9437 0.201 Uiso 0.508(5) 1 calc PR B 2
H55 H 0.0648 0.2128 0.9779 0.201 Uiso 0.508(5) 1 calc PR B 2
C206 C 0.0088(8) 0.104(2) 0.9537(11) 0.163(7) Uani 0.508(5) 1 d PDU B 2
H56 H 0.0240 0.1351 0.9882 0.195 Uiso 0.508(5) 1 calc PR B 2
H57 H 0.0239 0.0559 0.9522 0.195 Uiso 0.508(5) 1 calc PR B 2
C207 C -0.0230(9) 0.036(3) 0.9422(14) 0.190(10) Uani 0.508(5) 1 d PDU B 2
H58 H -0.0131 -0.0207 0.9676 0.286 Uiso 0.508(5) 1 calc PR B 2
H59 H -0.0376 0.0042 0.9083 0.286 Uiso 0.508(5) 1 calc PR B 2
H60 H -0.0379 0.0844 0.9435 0.286 Uiso 0.508(5) 1 calc PR B 2
C106 C 0.1288(3) 0.3709(9) 0.7608(4) 0.109(3) Uiso 1 1 d . . .
H61 H 0.1224 0.4473 0.7594 0.131 Uiso 1 1 calc R . .
H62 H 0.1545 0.3682 0.7786 0.131 Uiso 1 1 calc R . .
Cl1 Cl 0.12177(7) 0.2981(2) 0.79598(9) 0.1033(8) Uani 1 1 d . . .
Cl2 Cl 0.10439(11) 0.3246(3) 0.69921(12) 0.1324(11) Uani 1 1 d . . .
C211 C 0.0266(10) 0.149(3) 0.7017(14) 0.304(12) Uani 1 1 d DU . .
C213 C 0.0152(11) 0.284(3) 0.7398(16) 0.345(12) Uani 1 1 d DU . .
C212 C 0.0457(7) 0.229(3) 0.7467(15) 0.355(12) Uani 1 1 d DU . .
C214 C 0.0000 0.191(4) 0.7500 0.358(13) Uani 1 2 d SDU . .

loop_
_atom_site_aniso_label
_atom_site_aniso_U_11
_atom_site_aniso_U_22
_atom_site_aniso_U_33
_atom_site_aniso_U_23
_atom_site_aniso_U_13
_atom_site_aniso_U_12
C1 0.032(2) 0.0198(19) 0.034(2) 0.0035(16) 0.0270(19) 0.0000(16)
C2 0.039(2) 0.020(2) 0.038(2) -0.0005(17) 0.031(2) -0.0051(17)
C3 0.038(2) 0.024(2) 0.034(2) -0.0030(17) 0.029(2) -0.0049(17)
C4 0.033(2) 0.0216(19) 0.031(2) -0.0006(16) 0.0282(19) -0.0011(16)
C5 0.034(2) 0.0200(19) 0.029(2) -0.0032(16) 0.0266(19) -0.0048(16)
C6 0.033(2) 0.024(2) 0.031(2) -0.0041(16) 0.0286(19) -0.0062(16)
C7 0.033(2) 0.029(2) 0.031(2) -0.0045(17) 0.026(2) -0.0095(17)
C8 0.029(2) 0.040(2) 0.031(2) -0.0032(18) 0.0227(19) -0.0094(18)
C9 0.030(2) 0.030(2) 0.026(2) -0.0070(16) 0.0211(19) -0.0107(17)
C10 0.029(2) 0.042(2) 0.0224(19) -0.0037(18) 0.0205(18) -0.0112(19)
C11 0.034(2) 0.037(2) 0.024(2) -0.0071(17) 0.0223(19) -0.0138(19)
C12 0.037(2) 0.046(3) 0.024(2) -0.0054(19) 0.022(2) -0.017(2)
C13 0.039(2) 0.038(2) 0.028(2) -0.0024(18) 0.026(2) -0.0119(19)
C14 0.031(2) 0.028(2) 0.026(2) -0.0038(16) 0.0241(19) -0.0073(17)
C15 0.032(2) 0.0222(19) 0.028(2) -0.0022(15) 0.0257(19) -0.0046(16)
C16 0.028(2) 0.0208(19) 0.0262(19) -0.0016(15) 0.0228(18) -0.0043(15)
C17 0.026(2) 0.023(2) 0.032(2) -0.0020(16) 0.0231(18) -0.0062(16)
C18 0.027(2) 0.0223(19) 0.0248(19) -0.0027(15) 0.0187(17) -0.0045(16)
C19 0.0246(19) 0.0219(19) 0.0237(19) -0.0018(15) 0.0194(17) -0.0034(15)
C20 0.0254(19) 0.0168(18) 0.0237(19) -0.0007(14) 0.0201(17) -0.0003(14)
C21 0.0239(19) 0.0210(19) 0.0251(19) 0.0007(15) 0.0195(17) -0.0018(15)
C22 0.030(2) 0.0205(19) 0.028(2) -0.0013(16) 0.0215(18) -0.0068(16)
C23 0.029(2) 0.026(2) 0.0242(19) -0.0040(16) 0.0182(18) -0.0069(16)
C24 0.027(2) 0.023(2) 0.0240(19) 0.0008(15) 0.0197(17) 0.0015(15)
C25 0.0246(19) 0.023(2) 0.0239(19) 0.0029(15) 0.0180(17) 0.0033(15)
C26 0.026(2) 0.0220(19) 0.0246(19) 0.0022(15) 0.0197(17) 0.0023(15)
C27 0.029(2) 0.026(2) 0.0252(19) 0.0036(16) 0.0211(18) 0.0016(16)
C28 0.033(2) 0.024(2) 0.033(2) 0.0068(16) 0.0267(19) 0.0041(17)
C29 0.029(2) 0.023(2) 0.031(2) 0.0032(16) 0.0251(19) 0.0015(16)
C30 0.032(2) 0.021(2) 0.034(2) 0.0035(16) 0.0279(19) 0.0013(16)
C31 0.032(2) 0.0172(18) 0.030(2) -0.0019(15) 0.0260(19) -0.0027(15)
C32 0.031(2) 0.0222(19) 0.030(2) 0.0025(16) 0.0257(19) 0.0013(16)
C33 0.028(2) 0.026(2) 0.029(2) 0.0011(16) 0.0221(18) 0.0008(16)
C34 0.032(2) 0.0188(19) 0.032(2) -0.0009(16) 0.0263(19) -0.0006(16)
C35 0.029(2) 0.022(2) 0.031(2) 0.0014(16) 0.0241(19) 0.0019(16)
C36 0.032(2) 0.026(2) 0.030(2) -0.0028(16) 0.0248(19) -0.0039(17)
C37 0.033(2) 0.031(2) 0.032(2) 0.0003(17) 0.027(2) -0.0032(17)
C38 0.033(2) 0.035(2) 0.034(2) 0.0039(18) 0.027(2) -0.0009(18)
C39 0.031(2) 0.043(3) 0.040(2) 0.010(2) 0.027(2) 0.001(2)
C40 0.035(3) 0.066(3) 0.046(3) 0.014(2) 0.034(2) 0.002(2)
C41 0.037(3) 0.094(5) 0.064(4) 0.033(4) 0.039(3) 0.009(3)
C42 0.033(3) 0.092(5) 0.043(3) 0.016(3) 0.020(3) -0.015(3)
C49 0.0247(19) 0.025(2) 0.0224(18) -0.0018(15) 0.0189(17) -0.0050(16)
C50 0.034(2) 0.026(2) 0.032(2) -0.0045(16) 0.028(2) -0.0064(17)
C51 0.041(2) 0.042(3) 0.038(2) 0.0001(19) 0.035(2) -0.002(2)
C52 0.030(2) 0.038(2) 0.036(2) 0.0069(19) 0.027(2) -0.0063(18)
C53 0.031(2) 0.024(2) 0.032(2) -0.0002(17) 0.0223(19) -0.0064(17)
C54 0.031(2) 0.025(2) 0.0259(19) 0.0014(16) 0.0229(18) -0.0014(16)
C55 0.027(2) 0.0227(19) 0.0235(19) 0.0042(15) 0.0201(17) 0.0006(15)
C56 0.028(2) 0.028(2) 0.029(2) 0.0003(17) 0.0223(19) -0.0002(17)
C57 0.027(2) 0.033(2) 0.027(2) 0.0039(17) 0.0189(18) -0.0005(17)
C58 0.037(2) 0.027(2) 0.025(2) 0.0010(16) 0.0223(19) -0.0054(18)
C59 0.043(2) 0.021(2) 0.031(2) 0.0037(16) 0.030(2) 0.0016(17)
C60 0.031(2) 0.0217(19) 0.030(2) 0.0051(16) 0.0250(19) 0.0037(16)
C61 0.039(2) 0.022(2) 0.033(2) 0.0011(16) 0.030(2) -0.0016(17)
C62 0.035(2) 0.029(2) 0.029(2) -0.0001(17) 0.021(2) -0.0064(18)
C63 0.051(3) 0.024(2) 0.028(2) 0.0046(18) 0.023(2) -0.003(2)
C64 0.073(4) 0.034(3) 0.053(3) 0.002(2) 0.051(3) -0.014(2)
C65 0.075(4) 0.044(3) 0.094(4) 0.006(3) 0.077(4) -0.006(3)
C66 0.063(3) 0.030(3) 0.073(4) 0.011(2) 0.060(3) 0.003(2)
C67 0.031(2) 0.0186(18) 0.030(2) -0.0019(15) 0.0264(19) -0.0016(15)
C68 0.029(2) 0.027(2) 0.029(2) 0.0015(16) 0.0239(18) -0.0026(16)
C69 0.030(2) 0.030(2) 0.036(2) -0.0026(18) 0.028(2) -0.0045(17)
C70 0.027(2) 0.025(2) 0.033(2) -0.0034(16) 0.0244(19) -0.0027(16)
C71 0.025(2) 0.031(2) 0.038(2) -0.0077(18) 0.025(2) -0.0043(17)
C72 0.033(2) 0.054(3) 0.036(2) -0.001(2) 0.025(2) -0.005(2)
C73 0.031(2) 0.060(3) 0.039(3) -0.002(2) 0.021(2) -0.003(2)
C74 0.024(2) 0.043(3) 0.051(3) -0.019(2) 0.025(2) -0.0086(19)
C43 0.037(2) 0.049(3) 0.026(2) -0.0050(19) 0.025(2) -0.020(2)
C44 0.041(3) 0.058(3) 0.029(2) -0.009(2) 0.029(2) -0.019(2)
C45 0.050(3) 0.073(4) 0.038(3) -0.020(3) 0.036(3) -0.036(3)
C46 0.036(3) 0.082(4) 0.025(2) -0.001(2) 0.020(2) -0.021(3)
C47 0.039(3) 0.071(4) 0.030(2) 0.011(2) 0.021(2) -0.016(3)
C48 0.039(3) 0.056(3) 0.028(2) 0.005(2) 0.023(2) -0.012(2)
F1 0.0447(16) 0.0551(18) 0.0447(16) -0.0207(14) 0.0339(14) -0.0187(14)
F2 0.0581(19) 0.082(2) 0.0469(17) -0.0346(17) 0.0398(16) -0.0413(18)
F3 0.0451(18) 0.111(3) 0.0276(14) -0.0066(17) 0.0167(14) -0.0336(19)
F4 0.0449(18) 0.084(3) 0.0445(17) 0.0252(17) 0.0217(15) -0.0027(17)
F5 0.0468(17) 0.0498(18) 0.0415(16) 0.0086(13) 0.0258(14) -0.0075(14)
F6 0.0618(18) 0.0332(14) 0.0496(16) -0.0141(12) 0.0485(16) -0.0124(12)
F7 0.0641(19) 0.0563(18) 0.0588(18) -0.0008(14) 0.0583(17) -0.0010(15)
F8 0.0437(16) 0.0517(17) 0.0555(17) 0.0104(14) 0.0402(15) -0.0112(13)
F9 0.0472(16) 0.0245(13) 0.0451(15) -0.0022(11) 0.0308(14) -0.0135(11)
F10 0.0518(16) 0.0241(12) 0.0394(14) -0.0067(10) 0.0380(13) -0.0050(11)
F11 0.0300(13) 0.0460(15) 0.0322(13) -0.0032(11) 0.0233(11) 0.0055(11)
F12 0.0257(13) 0.0514(17) 0.0321(13) 0.0032(12) 0.0162(11) 0.0021(12)
F13 0.0447(15) 0.0352(14) 0.0221(12) -0.0030(10) 0.0193(12) -0.0097(11)
F14 0.0600(17) 0.0260(13) 0.0397(14) -0.0024(10) 0.0411(14) 0.0012(12)
F15 0.0355(14) 0.0346(14) 0.0366(13) 0.0073(11) 0.0281(12) 0.0104(11)
F16 0.0305(14) 0.0354(15) 0.0601(18) 0.0128(13) 0.0255(14) 0.0055(11)
F17 0.0567(19) 0.0279(15) 0.0480(17) 0.0144(12) 0.0225(15) 0.0002(13)
F18 0.102(3) 0.0446(19) 0.088(3) 0.0093(17) 0.078(2) -0.0187(18)
F19 0.114(3) 0.068(3) 0.185(5) 0.027(3) 0.137(4) 0.005(2)
F20 0.087(3) 0.0425(18) 0.154(4) 0.029(2) 0.107(3) 0.0196(17)
N1 0.0305(18) 0.0233(17) 0.0283(17) 0.0023(13) 0.0253(16) -0.0011(14)
N2 0.0323(18) 0.0281(18) 0.0253(17) -0.0043(14) 0.0239(16) -0.0078(14)
N3 0.0284(18) 0.0302(18) 0.0223(16) -0.0030(14) 0.0196(15) -0.0095(14)
N4 0.0263(17) 0.0266(17) 0.0226(16) -0.0027(13) 0.0201(15) -0.0052(13)
N5 0.0243(16) 0.0230(17) 0.0223(16) 0.0006(13) 0.0176(14) 0.0001(13)
N6 0.0269(17) 0.0221(17) 0.0255(16) 0.0030(13) 0.0209(15) -0.0002(13)
S1 0.0279(5) 0.0253(5) 0.0274(5) -0.0021(4) 0.0235(4) -0.0040(4)
S2 0.0282(5) 0.0474(7) 0.0301(5) 0.0052(4) 0.0230(5) -0.0029(5)
S3 0.0409(7) 0.0739(10) 0.0404(7) -0.0029(6) 0.0260(6) -0.0188(7)
S4 0.0225(5) 0.0297(5) 0.0244(5) -0.0014(4) 0.0188(4) -0.0037(4)
S5 0.0310(6) 0.0335(6) 0.0530(7) -0.0072(5) 0.0339(6) -0.0078(4)
S6 0.0284(10) 0.0722(14) 0.0441(13) -0.0265(10) 0.0217(9) -0.0103(8)
C75 0.034(4) 0.044(3) 0.064(6) -0.027(5) 0.039(5) -0.013(3)
C76 0.024(5) 0.026(3) 0.052(5) -0.004(3) 0.026(4) -0.002(3)
C77 0.027(5) 0.038(4) 0.090(6) -0.028(4) 0.042(5) -0.012(3)
C78 0.016(3) 0.056(5) 0.076(6) -0.042(4) 0.024(4) -0.010(3)
S6A 0.049(6) 0.073(7) 0.114(9) -0.038(7) 0.059(7) -0.015(5)
C75A 0.034(4) 0.044(3) 0.064(6) -0.027(5) 0.039(5) -0.013(3)
C77A 0.066(14) 0.057(13) 0.071(13) -0.012(11) 0.033(10) 0.005(11)
C78A 0.060(13) 0.060(13) 0.090(13) -0.016(11) 0.040(10) 0.004(11)
C76A 0.067(12) 0.045(10) 0.034(10) -0.014(9) 0.029(9) 0.001(9)
Cl3 0.0574(19) 0.0551(19) 0.062(2) -0.0130(15) 0.0357(17) 0.0015(14)
Cl4 0.102(3) 0.081(3) 0.094(3) -0.039(2) 0.079(3) -0.041(2)
Cl5 0.0595(19) 0.0486(18) 0.122(3) 0.0157(17) 0.071(2) 0.0161(14)
Cl6 0.411(19) 0.102(5) 0.303(13) -0.085(7) 0.305(15) -0.065(8)
C204 0.160(8) 0.159(9) 0.164(8) -0.005(6) 0.104(6) -0.004(6)
C205 0.154(8) 0.154(9) 0.158(8) -0.016(6) 0.107(6) 0.002(6)
C202 0.142(9) 0.149(10) 0.157(10) 0.004(7) 0.110(7) -0.014(7)
C201 0.161(13) 0.162(13) 0.179(13) 0.005(9) 0.106(9) -0.004(9)
C203 0.161(9) 0.162(9) 0.167(9) 0.002(7) 0.103(6) -0.008(7)
C206 0.155(9) 0.150(9) 0.174(9) -0.024(7) 0.105(7) 0.019(7)
C207 0.180(12) 0.192(13) 0.198(12) 0.003(9) 0.125(9) -0.004(9)
Cl1 0.1086(17) 0.126(2) 0.0782(13) 0.0085(13) 0.0632(13) -0.0069(15)
Cl2 0.197(3) 0.125(2) 0.117(2) 0.0374(17) 0.122(2) 0.034(2)
C211 0.298(14) 0.301(14) 0.312(14) 0.014(9) 0.202(10) -0.017(9)
C213 0.346(13) 0.350(13) 0.351(13) 0.020(6) 0.237(9) -0.011(6)
C212 0.350(13) 0.348(13) 0.352(13) 0.012(7) 0.227(9) -0.001(7)
C214 0.352(14) 0.353(14) 0.358(14) 0.000 0.232(9) 0.000

loop_
_atom_type_symbol
_atom_type_description
_atom_type_scat_dispersion_real
_atom_type_scat_dispersion_imag
_atom_type_scat_source
C C 0.0181 0.0091 'International Tables Vol C Tables 4.2.6.8 and 6.1.1.4'
H H 0.0000 0.0000 'International Tables Vol C Tables 4.2.6.8 and 6.1.1.4'
F F 0.0727 0.0534 'International Tables Vol C Tables 4.2.6.8 and 6.1.1.4'
N N 0.0311 0.0180 'International Tables Vol C Tables 4.2.6.8 and 6.1.1.4'
S S 0.3331 0.5567 'International Tables Vol C Tables 4.2.6.8 and 6.1.1.4'
Cl Cl 0.3639 0.7018 'International Tables Vol C Tables 4.2.6.8 and 6.1.1.4'

loop_
_geom_angle_atom_site_label_1
_geom_angle_atom_site_label_2
_geom_angle_atom_site_label_3
_geom_angle
_geom_angle_site_symmetry_1
C30 C1 N1 122.8(4) .
C30 C1 C2 127.2(4) .
N1 C1 C2 109.9(3) .
C3 C2 C1 106.4(4) .
C3 C2 H1 126.8 .
C1 C2 H1 126.8 .
C2 C3 C4 106.5(4) .
C2 C3 H2 126.7 .
C4 C3 H2 126.7 .
N1 C4 C3 111.7(3) .
N1 C4 C5 124.3(4) .
C3 C4 C5 123.9(4) .
C6 C5 C31 122.3(3) .
C6 C5 C4 118.6(4) .
C31 C5 C4 119.1(4) .
N2 C6 C5 120.7(4) .
N2 C6 C7 109.3(4) .
C5 C6 C7 129.9(4) .
C8 C7 C6 106.7(4) .
C8 C7 H3 126.7 .
C6 C7 H3 126.7 .
C7 C8 C9 106.3(4) .
C7 C8 H4 126.8 .
C9 C8 H4 126.8 .
N2 C9 C10 122.5(4) .
N2 C9 C8 111.1(4) .
C10 C9 C8 126.2(4) .
C11 C10 C9 122.3(4) .
C11 C10 C43 119.0(4) .
C9 C10 C43 118.7(3) .
N3 C11 C10 124.1(4) .
N3 C11 C12 105.3(4) .
C10 C11 C12 130.6(4) .
C13 C12 C11 109.0(4) .
C13 C12 H5 125.5 .
C11 C12 H5 125.5 .
C12 C13 C14 108.2(4) .
C12 C13 H6 125.9 .
C14 C13 H6 125.9 .
N3 C14 C15 123.7(4) .
N3 C14 C13 105.7(3) .
C15 C14 C13 130.5(4) .
C14 C15 C16 122.4(3) .
C14 C15 C49 119.6(3) .
C16 C15 C49 118.0(3) .
N4 C16 C15 122.2(4) .
N4 C16 C17 110.8(3) .
C15 C16 C17 126.9(3) .
C18 C17 C16 106.6(3) .
C18 C17 H7 126.7 .
C16 C17 H7 126.7 .
C17 C18 C19 105.9(3) .
C17 C18 H8 127.1 .
C19 C18 H8 127.1 .
N4 C19 C20 121.5(4) .
N4 C19 C18 110.2(3) .
C20 C19 C18 128.1(4) .
C19 C20 C67 121.5(3) .
C19 C20 C21 118.4(3) .
C67 C20 C21 120.1(3) .
N5 C21 C20 123.8(3) .
N5 C21 C22 110.5(3) .
C20 C21 C22 125.6(3) .
C23 C22 C21 106.7(3) .
C23 C22 H9 126.6 .
C21 C22 H9 126.6 .
C22 C23 C24 106.6(4) .
C22 C23 H10 126.7 .
C24 C23 H10 126.7 .
C25 C24 N5 121.6(4) .
C25 C24 C23 128.3(4) .
N5 C24 C23 110.1(3) .
C24 C25 C26 124.4(4) .
C24 C25 C55 120.8(4) .
C26 C25 C55 114.7(3) .
N6 C26 C27 107.8(3) .
N6 C26 C25 124.1(3) .
C27 C26 C25 128.1(4) .
C28 C27 C26 107.1(4) .
C28 C27 H11 126.5 .
C26 C27 H11 126.5 .
C27 C28 C29 108.1(4) .
C27 C28 H12 125.9 .
C29 C28 H12 125.9 .
N6 C29 C28 107.6(4) .
N6 C29 C30 122.9(4) .
C28 C29 C30 129.6(4) .
C1 C30 C29 126.9(4) .
C1 C30 C61 117.7(4) .
C29 C30 C61 115.3(4) .
C32 C31 C5 127.7(4) .
C32 C31 S1 109.9(3) .
C5 C31 S1 122.3(3) .
C31 C32 C33 113.9(4) .
C31 C32 H13 123.1 .
C33 C32 H13 123.1 .
C34 C33 C32 112.9(4) .
C34 C33 H14 123.5 .
C32 C33 H14 123.5 .
C33 C34 C35 129.1(4) .
C33 C34 S1 110.9(3) .
C35 C34 S1 120.0(3) .
C36 C35 C34 129.1(4) .
C36 C35 S2 110.6(3) .
C34 C35 S2 120.3(3) .
C35 C36 C37 113.0(4) .
C35 C36 H15 123.5 .
C37 C36 H15 123.5 .
C38 C37 C36 113.5(4) .
C38 C37 H16 123.2 .
C36 C37 H16 123.2 .
C37 C38 C39 129.6(4) .
C37 C38 S2 110.7(3) .
C39 C38 S2 119.8(3) .
C40 C39 C38 126.2(5) .
C40 C39 S3 111.8(4) .
C38 C39 S3 122.0(4) .
C39 C40 C41 110.1(5) .
C39 C40 H23 125.0 .
C41 C40 H23 125.0 .
C42 C41 C40 114.1(5) .
C42 C41 H24 122.9 .
C40 C41 H24 122.9 .
C41 C42 S3 111.9(4) .
C41 C42 H25 124.0 .
S3 C42 H25 124.0 .
C54 C49 C50 116.0(4) .
C54 C49 C15 121.1(3) .
C50 C49 C15 122.9(4) .
F6 C50 C51 117.4(4) .
F6 C50 C49 120.2(4) .
C51 C50 C49 122.3(4) .
F7 C51 C50 120.9(4) .
F7 C51 C52 119.8(4) .
C50 C51 C52 119.3(4) .
F8 C52 C53 120.4(4) .
F8 C52 C51 119.2(4) .
C53 C52 C51 120.4(4) .
F9 C53 C52 120.9(4) .
F9 C53 C54 120.0(4) .
C52 C53 C54 119.1(4) .
F10 C54 C53 117.5(4) .
F10 C54 C49 119.6(3) .
C53 C54 C49 122.9(4) .
C60 C55 C56 116.2(4) .
C60 C55 C25 122.5(4) .
C56 C55 C25 120.8(4) .
F11 C56 C57 119.4(4) .
F11 C56 C55 118.9(4) .
C57 C56 C55 121.7(4) .
F12 C57 C56 120.2(4) .
F12 C57 C58 119.2(4) .
C56 C57 C58 120.5(4) .
F13 C58 C57 120.4(4) .
F13 C58 C59 120.3(4) .
C57 C58 C59 119.3(4) .
F14 C59 C60 120.5(4) .
F14 C59 C58 119.8(4) .
C60 C59 C58 119.7(4) .
F15 C60 C59 119.3(4) .
F15 C60 C55 118.2(4) .
C59 C60 C55 122.5(4) .
C62 C61 C66 116.8(4) .
C62 C61 C30 122.1(4) .
C66 C61 C30 121.0(4) .
F16 C62 C63 118.3(4) .
F16 C62 C61 119.3(4) .
C63 C62 C61 122.4(5) .
F17 C63 C64 119.4(4) .
F17 C63 C62 121.0(5) .
C64 C63 C62 119.5(5) .
F18 C64 C63 120.1(5) .
F18 C64 C65 120.1(5) .
C63 C64 C65 119.8(4) .
F19 C65 C64 119.8(5) .
F19 C65 C66 120.0(5) .
C64 C65 C66 120.2(5) .
F20 C66 C65 119.2(5) .
F20 C66 C61 119.6(4) .
C65 C66 C61 121.2(5) .
C68 C67 C20 127.7(4) .
C68 C67 S4 109.5(3) .
C20 C67 S4 122.7(3) .
C67 C68 C69 114.0(4) .
C67 C68 H17 123.0 .
C69 C68 H17 123.0 .
C70 C69 C68 113.1(4) .
C70 C69 H18 123.4 .
C68 C69 H18 123.4 .
C69 C70 C71 128.8(4) .
C69 C70 S4 111.3(3) .
C71 C70 S4 119.9(3) .
C72 C71 C70 129.0(4) .
C72 C71 S5 111.0(3) .
C70 C71 S5 120.1(3) .
C71 C72 C73 112.7(5) .
C71 C72 H19 123.6 .
C73 C72 H19 123.6 .
C74 C73 C72 113.3(5) .
C74 C73 H20 123.3 .
C72 C73 H20 123.3 .
C73 C74 C75A 139(2) .
C73 C74 C75 126.6(7) .
C75A C74 C75 14(2) .
C73 C74 S5 111.0(4) .
C75A C74 S5 109(2) .
C75 C74 S5 122.3(6) .
C44 C43 C48 120.0 .
C44 C43 C10 119.2(3) .
C48 C43 C10 120.8(3) .
F1 C44 C43 121.5(2) .
F1 C44 C45 118.5(2) .
C43 C44 C45 120.0 .
F2 C45 C44 119.8(3) .
F2 C45 C46 120.2(3) .
C44 C45 C46 120.0 .
F3 C46 C47 119.8(3) .
F3 C46 C45 120.2(3) .
C47 C46 C45 120.0 .
F4 C47 C46 120.0(3) .
F4 C47 C48 119.9(3) .
C46 C47 C48 120.0 .
F5 C48 C47 117.8(2) .
F5 C48 C43 122.2(2) .
C47 C48 C43 120.0 .
C4 N1 C1 105.4(3) .
C9 N2 C6 106.6(3) .
C11 N3 C14 111.8(3) .
C11 N3 H21 124.1 .
C14 N3 H21 124.1 .
C16 N4 C19 106.4(3) .
C21 N5 C24 106.2(3) .
C26 N6 C29 109.4(3) .
C26 N6 H22 125.3 .
C29 N6 H22 125.3 .
C34 S1 C31 92.31(19) .
C35 S2 C38 92.2(2) .
C42 S3 C39 92.1(3) .
C70 S4 C67 92.11(19) .
C74 S5 C71 92.0(2) .
C75 S6 C78 92.6(7) .
C76 C75 C74 126.5(9) .
C76 C75 S6 109.2(10) .
C74 C75 S6 124.2(11) .
C75 C76 C77 112.9(9) .
C75 C76 H26 123.5 .
C77 C76 H26 123.5 .
C78 C77 C76 111.3(8) .
C78 C77 H27 124.3 .
C76 C77 H27 124.3 .
C77 C78 S6 114.0(6) .
C77 C78 H28 123.0 .
S6 C78 H28 123.0 .
C78A S6A C75A 96(4) .
C76A C75A C74 114(5) .
C76A C75A S6A 113(5) .
C74 C75A S6A 132(3) .
C78A C77A C76A 106(5) .
C78A C77A H29 127.0 .
C76A C77A H29 127.0 .
S6A C78A C77A 119(6) .
S6A C78A H30 120.3 .
C77A C78A H30 120.3 .
C75A C76A C77A 105(5) .
C75A C76A H31 127.4 .
C77A C76A H31 127.4 .
Cl4 C107 Cl3 113.5(7) .
Cl4 C107 H43 108.9 .
Cl3 C107 H43 108.9 .
Cl4 C107 H44 108.9 .
Cl3 C107 H44 108.9 .
H43 C107 H44 107.7 .
Cl6 C108 Cl5 106.3(12) .
Cl6 C108 H32 110.5 .
Cl5 C108 H32 110.5 .
Cl6 C108 H33 110.5 .
Cl5 C108 H33 110.5 .
H32 C108 H33 108.7 .
C203 C204 C205 116.3(16) .
C203 C204 H45 108.2 .
C205 C204 H45 108.2 .
C203 C204 H46 108.2 .
C205 C204 H46 108.2 .
H45 C204 H46 107.4 .
C204 C205 C206 111.6(15) .
C204 C205 H47 109.3 .
C206 C205 H47 109.3 .
C204 C205 H48 109.3 .
C206 C205 H48 109.3 .
H47 C205 H48 108.0 .
C201 C202 C203 105.8(18) .
C201 C202 H49 110.6 .
C203 C202 H49 110.6 .
C201 C202 H50 110.6 .
C203 C202 H50 110.6 .
H49 C202 H50 108.7 .
C202 C201 H51 109.5 .
C202 C201 H52 109.5 .
H51 C201 H52 109.5 .
C202 C201 H53 109.5 .
H51 C201 H53 109.5 .
H52 C201 H53 109.5 .
C204 C203 C202 109.1(18) .
C204 C203 H54 109.9 .
C202 C203 H54 109.9 .
C204 C203 H55 109.9 .
C202 C203 H55 109.9 .
H54 C203 H55 108.3 .
C205 C206 C207 109.6(18) .
C205 C206 H56 109.8 .
C207 C206 H56 109.8 .
C205 C206 H57 109.8 .
C207 C206 H57 109.8 .
H56 C206 H57 108.2 .
C206 C207 H58 109.5 .
C206 C207 H59 109.5 .
H58 C207 H59 109.5 .
C206 C207 H60 109.5 .
H58 C207 H60 109.5 .
H59 C207 H60 109.5 .
Cl2 C106 Cl1 114.3(7) .
Cl2 C106 H61 108.7 .
Cl1 C106 H61 108.7 .
Cl2 C106 H62 108.7 .
Cl1 C106 H62 108.7 .
H61 C106 H62 107.6 .
C212 C213 C214 103.2(19) .
C213 C212 C211 104(2) .
C213 C214 C213 84(4) 2_556

loop_
_geom_bond_atom_site_label_1
_geom_bond_atom_site_label_2
_geom_bond_distance
_geom_bond_site_symmetry_2
C1 C30 1.368(6) .
C1 N1 1.406(5) .
C1 C2 1.452(6) .
C2 C3 1.347(6) .
C2 H1 0.9500 .
C3 C4 1.467(6) .
C3 H2 0.9500 .
C4 N1 1.325(5) .
C4 C5 1.472(5) .
C5 C6 1.399(6) .
C5 C31 1.461(6) .
C6 N2 1.374(5) .
C6 C7 1.462(6) .
C7 C8 1.345(6) .
C7 H3 0.9500 .
C8 C9 1.454(6) .
C8 H4 0.9500 .
C9 N2 1.338(6) .
C9 C10 1.431(6) .
C10 C11 1.390(6) .
C10 C43 1.521(5) .
C11 N3 1.371(5) .
C11 C12 1.453(6) .
C12 C13 1.349(6) .
C12 H5 0.9500 .
C13 C14 1.451(6) .
C13 H6 0.9500 .
C14 N3 1.377(5) .
C14 C15 1.385(6) .
C15 C16 1.428(5) .
C15 C49 1.489(5) .
C16 N4 1.350(5) .
C16 C17 1.452(6) .
C17 C18 1.356(6) .
C17 H7 0.9500 .
C18 C19 1.464(6) .
C18 H8 0.9500 .
C19 N4 1.363(5) .
C19 C20 1.409(5) .
C20 C67 1.443(6) .
C20 C21 1.459(5) .
C21 N5 1.332(5) .
C21 C22 1.485(5) .
C22 C23 1.345(6) .
C22 H9 0.9500 .
C23 C24 1.452(6) .
C23 H10 0.9500 .
C24 C25 1.371(6) .
C24 N5 1.402(5) .
C25 C26 1.436(6) .
C25 C55 1.491(6) .
C26 N6 1.363(5) .
C26 C27 1.421(5) .
C27 C28 1.381(6) .
C27 H11 0.9500 .
C28 C29 1.406(6) .
C28 H12 0.9500 .
C29 N6 1.375(5) .
C29 C30 1.426(6) .
C30 C61 1.507(5) .
C31 C32 1.382(6) .
C31 S1 1.743(4) .
C32 C33 1.405(6) .
C32 H13 0.9500 .
C33 C34 1.383(6) .
C33 H14 0.9500 .
C34 C35 1.449(6) .
C34 S1 1.728(4) .
C35 C36 1.369(6) .
C35 S2 1.733(4) .
C36 C37 1.422(6) .
C36 H15 0.9500 .
C37 C38 1.356(6) .
C37 H16 0.9500 .
C38 C39 1.466(6) .
C38 S2 1.738(4) .
C39 C40 1.401(7) .
C39 S3 1.726(5) .
C40 C41 1.440(8) .
C40 H23 0.9500 .
C41 C42 1.355(10) .
C41 H24 0.9500 .
C42 S3 1.712(6) .
C42 H25 0.9500 .
C49 C54 1.394(6) .
C49 C50 1.394(6) .
C50 F6 1.347(5) .
C50 C51 1.382(6) .
C51 F7 1.335(5) .
C51 C52 1.384(7) .
C52 F8 1.346(5) .
C52 C53 1.371(6) .
C53 F9 1.335(5) .
C53 C54 1.379(6) .
C54 F10 1.348(5) .
C55 C60 1.391(6) .
C55 C56 1.408(6) .
C56 F11 1.338(5) .
C56 C57 1.373(6) .
C57 F12 1.351(5) .
C57 C58 1.374(6) .
C58 F13 1.330(5) .
C58 C59 1.393(7) .
C59 F14 1.345(5) .
C59 C60 1.371(6) .
C60 F15 1.343(5) .
C61 C62 1.382(6) .
C61 C66 1.391(7) .
C62 F16 1.342(6) .
C62 C63 1.379(6) .
C63 F17 1.325(6) .
C63 C64 1.366(8) .
C64 F18 1.345(5) .
C64 C65 1.376(9) .
C65 F19 1.342(7) .
C65 C66 1.379(7) .
C66 F20 1.331(6) .
C67 C68 1.389(5) .
C67 S4 1.748(4) .
C68 C69 1.398(6) .
C68 H17 0.9500 .
C69 C70 1.373(6) .
C69 H18 0.9500 .
C70 C71 1.446(6) .
C70 S4 1.727(4) .
C71 C72 1.370(7) .
C71 S5 1.730(4) .
C72 C73 1.417(7) .
C72 H19 0.9500 .
C73 C74 1.362(8) .
C73 H20 0.9500 .
C74 C75A 1.46(7) .
C74 C75 1.470(17) .
C74 S5 1.728(6) .
C43 C44 1.3900 .
C43 C48 1.3900 .
C44 F1 1.327(4) .
C44 C45 1.3900 .
C45 F2 1.337(4) .
C45 C46 1.3900 .
C46 F3 1.335(4) .
C46 C47 1.3900 .
C47 F4 1.331(5) .
C47 C48 1.3900 .
C48 F5 1.326(4) .
N3 H21 0.8800 .
N6 H22 0.8800 .
S6 C75 1.666(12) .
S6 C78 1.716(9) .
C75 C76 1.415(19) .
C76 C77 1.422(13) .
C76 H26 0.9500 .
C77 C78 1.288(14) .
C77 H27 0.9500 .
C78 H28 0.9500 .
S6A C78A 1.32(6) .
S6A C75A 1.58(8) .
C75A C76A 1.33(3) .
C77A C78A 1.37(3) .
C77A C76A 1.44(3) .
C77A H29 0.9500 .
C78A H30 0.9500 .
C76A H31 0.9500 .
C107 Cl4 1.672(13) .
C107 Cl3 1.820(13) .
C107 H43 0.9900 .
C107 H44 0.9900 .
C108 Cl6 1.75(2) .
C108 Cl5 1.82(2) .
C108 H32 0.9900 .
C108 H33 0.9900 .
C204 C203 1.53(3) .
C204 C205 1.55(2) .
C204 H45 0.9900 .
C204 H46 0.9900 .
C205 C206 1.57(2) .
C205 H47 0.9900 .
C205 H48 0.9900 .
C202 C201 1.60(3) .
C202 C203 1.63(2) .
C202 H49 0.9900 .
C202 H50 0.9900 .
C201 H51 0.9800 .
C201 H52 0.9800 .
C201 H53 0.9800 .
C203 H54 0.9900 .
C203 H55 0.9900 .
C206 C207 1.59(2) .
C206 H56 0.9900 .
C206 H57 0.9900 .
C207 H58 0.9800 .
C207 H59 0.9800 .
C207 H60 0.9800 .
C106 Cl2 1.735(11) .
C106 Cl1 1.747(11) .
C106 H61 0.9900 .
C106 H62 0.9900 .
C211 C212 1.55(3) .
C213 C212 1.53(3) .
C213 C214 1.54(3) .
C214 C213 1.54(3) 2_556

loop_
_geom_hbond_atom_site_label_D
_geom_hbond_atom_site_label_H
_geom_hbond_atom_site_label_A
_geom_hbond_distance_DH
_geom_hbond_distance_HA
_geom_hbond_distance_DA
_geom_hbond_angle_DHA
N3 H21 N2 0.88 2.20 2.744(5) 120.1
N3 H21 N4 0.88 2.25 2.768(5) 117.5
N3 H21 S1 0.88 2.82 3.464(4) 131.7
N3 H21 S4 0.88 2.86 3.455(4) 126.2
N6 H22 N5 0.88 2.18 2.745(5) 121.4
N6 H22 N1 0.88 2.23 2.807(5) 123.1

loop_
_geom_torsion_atom_site_label_1
_geom_torsion_atom_site_label_2
_geom_torsion_atom_site_label_3
_geom_torsion_atom_site_label_4
_geom_torsion
_geom_torsion_site_symmetry_4
C30 C1 C2 C3 176.7(4) .
N1 C1 C2 C3 -2.1(5) .
C1 C2 C3 C4 1.4(5) .
C2 C3 C4 N1 -0.3(5) .
C2 C3 C4 C5 177.0(4) .
N1 C4 C5 C6 -142.4(4) .
C3 C4 C5 C6 40.7(6) .
N1 C4 C5 C31 40.6(6) .
C3 C4 C5 C31 -136.2(4) .
C31 C5 C6 N2 -3.8(6) .
C4 C5 C6 N2 179.3(4) .
C31 C5 C6 C7 -179.2(4) .
C4 C5 C6 C7 4.0(6) .
N2 C6 C7 C8 1.0(5) .
C5 C6 C7 C8 176.8(4) .
C6 C7 C8 C9 -1.6(5) .
C7 C8 C9 N2 1.8(5) .
C7 C8 C9 C10 -172.8(4) .
N2 C9 C10 C11 -14.5(7) .
C8 C9 C10 C11 159.5(5) .
N2 C9 C10 C43 164.6(4) .
C8 C9 C10 C43 -21.4(7) .
C9 C10 C11 N3 -8.3(7) .
C43 C10 C11 N3 172.6(4) .
C9 C10 C11 C12 171.5(5) .
C43 C10 C11 C12 -7.6(8) .
N3 C11 C12 C13 2.3(6) .
C10 C11 C12 C13 -177.6(5) .
C11 C12 C13 C14 -1.9(6) .
C12 C13 C14 N3 0.7(5) .
C12 C13 C14 C15 -176.9(5) .
N3 C14 C15 C16 -12.0(7) .
C13 C14 C15 C16 165.3(4) .
N3 C14 C15 C49 169.2(4) .
C13 C14 C15 C49 -13.6(7) .
C14 C15 C16 N4 -18.5(6) .
C49 C15 C16 N4 160.4(4) .
C14 C15 C16 C17 158.9(4) .
C49 C15 C16 C17 -22.3(6) .
N4 C16 C17 C18 1.5(5) .
C15 C16 C17 C18 -176.1(4) .
C16 C17 C18 C19 -1.3(4) .
C17 C18 C19 N4 0.8(5) .
C17 C18 C19 C20 176.4(4) .
N4 C19 C20 C67 -0.3(6) .
C18 C19 C20 C67 -175.5(4) .
N4 C19 C20 C21 -177.4(4) .
C18 C19 C20 C21 7.5(6) .
C19 C20 C21 N5 -146.2(4) .
C67 C20 C21 N5 36.7(6) .
C19 C20 C21 C22 38.4(6) .
C67 C20 C21 C22 -138.7(4) .
N5 C21 C22 C23 -1.0(5) .
C20 C21 C22 C23 174.8(4) .
C21 C22 C23 C24 0.5(5) .
C22 C23 C24 C25 -178.5(4) .
C22 C23 C24 N5 0.1(5) .
N5 C24 C25 C26 3.3(6) .
C23 C24 C25 C26 -178.3(4) .
N5 C24 C25 C55 -176.8(4) .
C23 C24 C25 C55 1.6(6) .
C24 C25 C26 N6 8.5(6) .
C55 C25 C26 N6 -171.4(4) .
C24 C25 C26 C27 -172.1(4) .
C55 C25 C26 C27 8.0(6) .
N6 C26 C27 C28 -0.5(5) .
C25 C26 C27 C28 -180.0(4) .
C26 C27 C28 C29 0.8(5) .
C27 C28 C29 N6 -0.9(5) .
C27 C28 C29 C30 178.9(4) .
N1 C1 C30 C29 0.6(7) .
C2 C1 C30 C29 -178.1(4) .
N1 C1 C30 C61 -179.3(4) .
C2 C1 C30 C61 2.1(6) .
N6 C29 C30 C1 2.4(7) .
C28 C29 C30 C1 -177.3(4) .
N6 C29 C30 C61 -177.7(4) .
C28 C29 C30 C61 2.5(6) .
C6 C5 C31 C32 169.7(4) .
C4 C5 C31 C32 -13.5(6) .
C6 C5 C31 S1 -13.7(5) .
C4 C5 C31 S1 163.2(3) .
C5 C31 C32 C33 176.4(4) .
S1 C31 C32 C33 -0.6(4) .
C31 C32 C33 C34 -0.1(5) .
C32 C33 C34 C35 -179.6(4) .
C32 C33 C34 S1 0.8(5) .
C33 C34 C35 C36 176.1(4) .
S1 C34 C35 C36 -4.4(6) .
C33 C34 C35 S2 -4.7(6) .
S1 C34 C35 S2 174.9(2) .
C34 C35 C36 C37 179.9(4) .
S2 C35 C36 C37 0.6(5) .
C35 C36 C37 C38 -0.3(6) .
C36 C37 C38 C39 179.2(5) .
C36 C37 C38 S2 -0.1(5) .
C37 C38 C39 C40 -37.6(8) .
S2 C38 C39 C40 141.6(5) .
C37 C38 C39 S3 141.6(5) .
S2 C38 C39 S3 -39.2(6) .
C38 C39 C40 C41 179.4(5) .
S3 C39 C40 C41 0.1(6) .
C39 C40 C41 C42 -0.1(7) .
C40 C41 C42 S3 0.1(7) .
C14 C15 C49 C54 128.9(4) .
C16 C15 C49 C54 -50.0(6) .
C14 C15 C49 C50 -52.7(6) .
C16 C15 C49 C50 128.4(4) .
C54 C49 C50 F6 177.5(4) .
C15 C49 C50 F6 -1.0(6) .
C54 C49 C50 C51 -0.7(6) .
C15 C49 C50 C51 -179.1(4) .
F6 C50 C51 F7 1.6(7) .
C49 C50 C51 F7 179.8(4) .
F6 C50 C51 C52 -178.2(4) .
C49 C50 C51 C52 0.0(7) .
F7 C51 C52 F8 0.2(7) .
C50 C51 C52 F8 180.0(4) .
F7 C51 C52 C53 -178.2(4) .
C50 C51 C52 C53 1.6(7) .
F8 C52 C53 F9 -1.4(7) .
C51 C52 C53 F9 177.0(4) .
F8 C52 C53 C54 179.2(4) .
C51 C52 C53 C54 -2.4(7) .
F9 C53 C54 F10 1.7(6) .
C52 C53 C54 F10 -178.9(4) .
F9 C53 C54 C49 -177.7(4) .
C52 C53 C54 C49 1.7(7) .
C50 C49 C54 F10 -179.5(4) .
C15 C49 C54 F10 -1.0(6) .
C50 C49 C54 C53 -0.2(6) .
C15 C49 C54 C53 178.3(4) .
C24 C25 C55 C60 95.0(5) .
C26 C25 C55 C60 -85.1(5) .
C24 C25 C55 C56 -93.1(5) .
C26 C25 C55 C56 86.8(5) .
C60 C55 C56 F11 178.4(4) .
C25 C55 C56 F11 5.9(6) .
C60 C55 C56 C57 -0.4(6) .
C25 C55 C56 C57 -172.8(4) .
F11 C56 C57 F12 -0.9(6) .
C55 C56 C57 F12 177.9(4) .
F11 C56 C57 C58 -178.7(4) .
C55 C56 C57 C58 0.1(7) .
F12 C57 C58 F13 0.9(6) .
C56 C57 C58 F13 178.7(4) .
F12 C57 C58 C59 -177.0(4) .
C56 C57 C58 C59 0.8(6) .
F13 C58 C59 F14 -0.6(6) .
C57 C58 C59 F14 177.3(4) .
F13 C58 C59 C60 -179.3(4) .
C57 C58 C59 C60 -1.4(6) .
F14 C59 C60 F15 1.5(6) .
C58 C59 C60 F15 -179.7(4) .
F14 C59 C60 C55 -177.6(4) .
C58 C59 C60 C55 1.1(6) .
C56 C55 C60 F15 -179.4(3) .
C25 C55 C60 F15 -7.1(6) .
C56 C55 C60 C59 -0.2(6) .
C25 C55 C60 C59 172.1(4) .
C1 C30 C61 C62 93.8(5) .
C29 C30 C61 C62 -86.1(5) .
C1 C30 C61 C66 -86.1(6) .
C29 C30 C61 C66 94.0(5) .
C66 C61 C62 F16 -179.6(4) .
C30 C61 C62 F16 0.5(6) .
C66 C61 C62 C63 1.1(7) .
C30 C61 C62 C63 -178.7(4) .
F16 C62 C63 F17 0.4(7) .
C61 C62 C63 F17 179.6(4) .
F16 C62 C63 C64 -178.3(4) .
C61 C62 C63 C64 0.9(7) .
F17 C63 C64 F18 0.0(7) .
C62 C63 C64 F18 178.8(4) .
F17 C63 C64 C65 179.1(5) .
C62 C63 C64 C65 -2.1(8) .
F18 C64 C65 F19 1.0(9) .
C63 C64 C65 F19 -178.1(6) .
F18 C64 C65 C66 -179.6(6) .
C63 C64 C65 C66 1.2(9) .
F19 C65 C66 F20 0.6(10) .
C64 C65 C66 F20 -178.8(6) .
F19 C65 C66 C61 -179.8(6) .
C64 C65 C66 C61 0.9(10) .
C62 C61 C66 F20 177.7(5) .
C30 C61 C66 F20 -2.5(8) .
C62 C61 C66 C65 -2.0(8) .
C30 C61 C66 C65 177.9(5) .
C19 C20 C67 C68 172.8(4) .
C21 C20 C67 C68 -10.2(6) .
C19 C20 C67 S4 -12.3(5) .
C21 C20 C67 S4 164.7(3) .
C20 C67 C68 C69 176.7(4) .
S4 C67 C68 C69 1.2(5) .
C67 C68 C69 C70 -1.7(5) .
C68 C69 C70 C71 -177.8(4) .
C68 C69 C70 S4 1.4(5) .
C69 C70 C71 C72 172.5(5) .
S4 C70 C71 C72 -6.6(7) .
C69 C70 C71 S5 -6.4(6) .
S4 C70 C71 S5 174.5(2) .
C70 C71 C72 C73 -179.2(5) .
S5 C71 C72 C73 -0.3(6) .
C71 C72 C73 C74 0.7(7) .
C72 C73 C74 C75A 172(4) .
C72 C73 C74 C75 179.6(9) .
C72 C73 C74 S5 -0.9(6) .
C11 C10 C43 C44 119.9(4) .
C9 C10 C43 C44 -59.2(4) .
C11 C10 C43 C48 -59.0(5) .
C9 C10 C43 C48 121.8(4) .
C48 C43 C44 F1 -179.9(3) .
C10 C43 C44 F1 1.1(3) .
C48 C43 C44 C45 0.0 .
C10 C43 C44 C45 -179.0(3) .
F1 C44 C45 F2 -0.1(3) .
C43 C44 C45 F2 180.0(3) .
F1 C44 C45 C46 179.9(3) .
C43 C44 C45 C46 0.0 .
F2 C45 C46 F3 -0.3(3) .
C44 C45 C46 F3 179.7(3) .
F2 C45 C46 C47 -180.0(3) .
C44 C45 C46 C47 0.0 .
F3 C46 C47 F4 3.2(3) .
C45 C46 C47 F4 -177.1(3) .
F3 C46 C47 C48 -179.7(3) .
C45 C46 C47 C48 0.0 .
F4 C47 C48 F5 -2.2(3) .
C46 C47 C48 F5 -179.3(3) .
F4 C47 C48 C43 177.1(3) .
C46 C47 C48 C43 0.0 .
C44 C43 C48 F5 179.3(3) .
C10 C43 C48 F5 -1.8(3) .
C44 C43 C48 C47 0.0 .
C10 C43 C48 C47 178.9(3) .
C3 C4 N1 C1 -1.0(5) .
C5 C4 N1 C1 -178.2(4) .
C30 C1 N1 C4 -177.0(4) .
C2 C1 N1 C4 1.9(5) .
C10 C9 N2 C6 173.7(4) .
C8 C9 N2 C6 -1.1(5) .
C5 C6 N2 C9 -176.1(4) .
C7 C6 N2 C9 0.1(5) .
C10 C11 N3 C14 178.0(4) .
C12 C11 N3 C14 -1.8(5) .
C15 C14 N3 C11 178.6(4) .
C13 C14 N3 C11 0.8(5) .
C15 C16 N4 C19 176.8(4) .
C17 C16 N4 C19 -0.9(4) .
C20 C19 N4 C16 -175.9(4) .
C18 C19 N4 C16 0.1(4) .
C20 C21 N5 C24 -174.9(4) .
C22 C21 N5 C24 1.1(4) .
C25 C24 N5 C21 177.9(4) .
C23 C24 N5 C21 -0.7(4) .
C27 C26 N6 C29 0.0(4) .
C25 C26 N6 C29 179.5(4) .
C28 C29 N6 C26 0.5(4) .
C30 C29 N6 C26 -179.2(4) .
C33 C34 S1 C31 -1.0(3) .
C35 C34 S1 C31 179.4(3) .
C32 C31 S1 C34 0.9(3) .
C5 C31 S1 C34 -176.3(3) .
C36 C35 S2 C38 -0.5(3) .
C34 C35 S2 C38 -179.9(3) .
C37 C38 S2 C35 0.3(4) .
C39 C38 S2 C35 -179.0(4) .
C41 C42 S3 C39 0.0(5) .
C40 C39 S3 C42 -0.1(4) .
C38 C39 S3 C42 -179.4(4) .
C69 C70 S4 C67 -0.6(3) .
C71 C70 S4 C67 178.7(3) .
C68 C67 S4 C70 -0.4(3) .
C20 C67 S4 C70 -176.1(3) .
C73 C74 S5 C71 0.6(4) .
C75A C74 S5 C71 -175(3) .
C75 C74 S5 C71 -179.8(8) .
C72 C71 S5 C74 -0.2(4) .
C70 C71 S5 C74 178.9(4) .
C73 C74 C75 C76 -174.9(11) .
C75A C74 C75 C76 -16(14) .
S5 C74 C75 C76 5.6(18) .
C73 C74 C75 S6 0.1(16) .
C75A C74 C75 S6 159(16) .
S5 C74 C75 S6 -179.4(7) .
C78 S6 C75 C76 -0.5(11) .
C78 S6 C75 C74 -176.3(11) .
C74 C75 C76 C77 175.5(11) .
S6 C75 C76 C77 -0.1(14) .
C75 C76 C77 C78 1.0(13) .
C76 C77 C78 S6 -1.4(9) .
C75 S6 C78 C77 1.2(8) .
C73 C74 C75A C76A 17(8) .
C75 C74 C75A C76A -9(10) .
S5 C74 C75A C76A -170(4) .
C73 C74 C75A S6A -179(3) .
C75 C74 C75A S6A 156(20) .
S5 C74 C75A S6A -6(7) .
C78A S6A C75A C76A -8(6) .
C78A S6A C75A C74 -172(6) .
C75A S6A C78A C77A 5(3) .
C76A C77A C78A S6A -1.7(15) .
C74 C75A C76A C77A 175(3) .
S6A C75A C76A C77A 7(6) .
C78A C77A C76A C75A -4(4) .
C203 C204 C205 C206 -27(4) .
C205 C204 C203 C202 -156(2) .
C201 C202 C203 C204 -84(3) .
C204 C205 C206 C207 -148(3) .
C214 C213 C212 C211 68(4) .
C212 C213 C214 C213 159(4) 2_556
